data_4067738
loop_
_publ_author_name
'Lounissi, Sond\`es'
'Capon, Jean-Fran\,cois'
'Gloaguen, Fr\'ed\'eric'
'Matoussi, Fatma'
'P\'etillon, Fran\,cois Y.'
'Schollhammer, Philippe'
'Talarmin, Jean'

_publ_section_title
;
 Reactivity of [Fe2(CO)6(\m-S2)] toward a Base-Containing Diphosphine
 (Ph2PCH2)2NCH3: Formation of Diiron Carbonyl Compounds Having Polydentate
 Heterofunctionalized Phosphine (PNS = Ph2PCH2N(CH3)CH2S) and Bidentate
 Thiophosphinito (Ph2PS = PS) Bridges
;
_journal_issue 5
_journal_name_full Organometallics
_journal_page_first 1296
_journal_paper_doi 10.1021/om9011054
_journal_volume 29
_journal_year 2010
_chemical_formula_moiety
;
        C32 H27 Fe2 N O5 P2 S2, C H2 Cl2
;
_chemical_formula_sum 'C33 H29 Cl2 Fe2 N O5 P2 S2'
_chemical_formula_weight 828.23
_chemical_name_systematic
;
 ?
;
_space_group_IT_number 61
_symmetry_cell_setting orthorhombic
_symmetry_Int_Tables_number 61
_symmetry_space_group_name_Hall '-P 2ac 2ab'
_symmetry_space_group_name_H-M 'P b c a'
_atom_sites_solution_hydrogens geom
_atom_sites_solution_primary direct
_atom_sites_solution_secondary difmap
_audit_conform_dict_location ftp://ftp.iucr.org/pub/cif_core.dic
_audit_conform_dict_name cif_core.dic
_audit_conform_dict_version 2.3
_audit_creation_date 2008-10-24T15:54:42-00:00
_audit_creation_method 'WinGX routine CIF_UPDATE'
_cell_angle_alpha 90
_cell_angle_beta 90
_cell_angle_gamma 90
_cell_formula_units_Z 8
_cell_length_a 15.9177(4)
_cell_length_b 17.2413(5)
_cell_length_c 25.6580(7)
_cell_measurement_reflns_used 12923
_cell_measurement_temperature 170(2)
_cell_measurement_theta_max 28.5
_cell_measurement_theta_min 2.4
_cell_volume 7041.6(3)
_computing_cell_refinement
;
        CrysAlis RED, Oxford Diffraction Ltd.,
        Version 1.171.32.5 (release 08-05-2007 CrysAlis171 .NET)
        (compiled May  8 2007,13:10:02)
;
_computing_data_collection
;
        CrysAlis CCD, Oxford Diffraction Ltd.,
        Version 1.171.32.5 (release 08-05-2007 CrysAlis171 .NET)
        (compiled May  8 2007,13:10:02)
;
_computing_data_reduction
;
        CrysAlis RED, Oxford Diffraction Ltd.,
        Version 1.171.32.5 (release 08-05-2007 CrysAlis171 .NET)
        (compiled May  8 2007,13:10:02)
;
_computing_molecular_graphics 'ORTEP3 for Windows (Farrugia, 1997)'
_computing_publication_material 'PLATON (Spek, 1980-2002)'
_computing_structure_refinement 'SHELXL-97 (Sheldrick, 1997)'
_computing_structure_solution 'SHELXS-97 (Sheldrick, 1997)'
_diffrn_ambient_temperature 170(2)
_diffrn_detector 'CCD plate'
_diffrn_detector_area_resol_mean 8.3622
_diffrn_measured_fraction_theta_full 0.999
_diffrn_measured_fraction_theta_max 0.999
_diffrn_measurement_device 'Kappa-geometry diffractometer'
_diffrn_measurement_device_type 'Oxford Diffraction XCALIBUR2'
_diffrn_measurement_method
;
4 stepped omega-scans over 115 deg. with kappa -79 deg. (chi -58.3 deg.),
        phi 0, 90, 180, 270 deg.
        step 1 deg., exposure time 70 s
        detector distance 50 mm
        detector angle 30 deg.
;
_diffrn_orient_matrix_UB_11 -0.0157485744
_diffrn_orient_matrix_UB_12 0.0095863818
_diffrn_orient_matrix_UB_13 0.0250356587
_diffrn_orient_matrix_UB_21 -0.0415373931
_diffrn_orient_matrix_UB_22 -0.0069378938
_diffrn_orient_matrix_UB_23 -0.0088441091
_diffrn_orient_matrix_UB_31 0.0034922137
_diffrn_orient_matrix_UB_32 -0.0393981832
_diffrn_orient_matrix_UB_33 0.0076501791
_diffrn_radiation_monochromator graphite
_diffrn_radiation_probe x-ray
_diffrn_radiation_type MoK\a
_diffrn_radiation_wavelength 0.71073
_diffrn_reflns_av_R_equivalents 0.0662
_diffrn_reflns_av_unetI/netI 0.0586
_diffrn_reflns_limit_h_max 19
_diffrn_reflns_limit_h_min -19
_diffrn_reflns_limit_k_max 15
_diffrn_reflns_limit_k_min -21
_diffrn_reflns_limit_l_max 32
_diffrn_reflns_limit_l_min -32
_diffrn_reflns_number 51898
_diffrn_reflns_theta_full 26.37
_diffrn_reflns_theta_max 26.37
_diffrn_reflns_theta_min 2.49
_diffrn_source 'sealed X-ray tube'
_exptl_absorpt_coefficient_mu 1.227
_exptl_absorpt_correction_T_max 0.8769
_exptl_absorpt_correction_T_min 0.8223
_exptl_absorpt_correction_type multi-scan
_exptl_absorpt_process_details
;
        CrysAlis RED, Oxford Diffraction Ltd.,
        Version 1.171.32.5 (release 08-05-2007 CrysAlis171 .NET)
        (compiled May  8 2007,13:10:02)
        Empirical absorption correction using spherical harmonics,
 implemented in SCALE3 ABSPACK scaling algorithm.
;
_exptl_crystal_colour red
_exptl_crystal_density_diffrn 1.562
_exptl_crystal_density_method 'not measured'
_exptl_crystal_description 'prism, axis [0 1 0]'
_exptl_crystal_F_000 3376
_exptl_crystal_size_max 0.25
_exptl_crystal_size_mid 0.14
_exptl_crystal_size_min 0.11
_refine_diff_density_max 0.633
_refine_diff_density_min -0.456
_refine_diff_density_rms 0.087
_refine_ls_extinction_method none
_refine_ls_goodness_of_fit_ref 1.015
_refine_ls_hydrogen_treatment constr
_refine_ls_matrix_type full
_refine_ls_number_parameters 425
_refine_ls_number_reflns 7197
_refine_ls_number_restraints 0
_refine_ls_restrained_S_all 1.015
_refine_ls_R_factor_all 0.072
_refine_ls_R_factor_gt 0.0344
_refine_ls_shift/su_max 0.001
_refine_ls_shift/su_mean 0
_refine_ls_structure_factor_coef Fsqd
_refine_ls_weighting_details 'calc w=1/[\s^2^(Fo^2^)+(0.0477P)^2^+0.0000P] where P=(Fo^2^+2Fc^2^)/3'
_refine_ls_weighting_scheme calc
_refine_ls_wR_factor_gt 0.0769
_refine_ls_wR_factor_ref 0.0953
_reflns_number_gt 4535
_reflns_number_total 7197
_reflns_threshold_expression >2sigma(I)
_cod_data_source_file om9011054_si_002.cif
_cod_data_source_block sl80-a0
_cod_depositor_comments
;
The following automatic conversions were performed:

'_diffrn_radiation_probe' value 'X-ray' changed to 'x-ray' according
to /home/saulius/struct/CIF-dictionaries/cif_core.dic dictionary
named 'cif_core.dic' version 2.4.1 from 2010-06-29.

Automatic conversion script
Id: cif_fix_values 1715 2011-07-08 13:25:40Z adriana 
;
_cod_original_sg_symbol_H-M Pbca
_cod_database_code 4067738

loop_
_symmetry_equiv_pos_as_xyz
'x, y, z'
'-x+1/2, -y, z+1/2'
'-x, y+1/2, -z+1/2'
'x+1/2, -y+1/2, -z'
'-x, -y, -z'
'x-1/2, y, -z-1/2'
'x, -y-1/2, z-1/2'
'-x-1/2, y-1/2, z'

loop_
_atom_site_label
_atom_site_type_symbol
_atom_site_fract_x
_atom_site_fract_y
_atom_site_fract_z
_atom_site_U_iso_or_equiv
_atom_site_adp_type
_atom_site_occupancy
_atom_site_symmetry_multiplicity
_atom_site_calc_flag
_atom_site_refinement_flags
C1 C 0.9260(2) 0.28540(19) 0.51896(13) 0.0262(7) Uani 1 1 d .
C2 C 0.9372(2) 0.4149(2) 0.56613(13) 0.0284(8) Uani 1 1 d .
C3 C 0.9970(2) 0.1496(2) 0.67605(14) 0.0294(8) Uani 1 1 d .
C4 C 1.0525(2) 0.2745(2) 0.61504(13) 0.0316(8) Uani 1 1 d .
C5 C 0.9824(2) 0.1489(2) 0.57615(14) 0.0322(8) Uani 1 1 d .
C10 C 0.67446(18) 0.38161(17) 0.57278(12) 0.0198(7) Uani 1 1 d .
C11 C 0.59884(19) 0.34120(18) 0.57851(12) 0.0255(8) Uani 1 1 d .
H11 H 0.5911 0.2927 0.5616 0.031 Uiso 1 1 calc R
C12 C 0.5353(2) 0.3721(2) 0.60893(13) 0.0313(8) Uani 1 1 d .
H12 H 0.484 0.3444 0.6127 0.038 Uiso 1 1 calc R
C13 C 0.5451(2) 0.4413(2) 0.63340(13) 0.0317(8) Uani 1 1 d .
H13 H 0.5009 0.4618 0.6542 0.038 Uiso 1 1 calc R
C14 C 0.6194(2) 0.48188(19) 0.62798(13) 0.0303(8) Uani 1 1 d .
H14 H 0.6262 0.5305 0.6449 0.036 Uiso 1 1 calc R
C15 C 0.68401(18) 0.45202(18) 0.59808(12) 0.0222(7) Uani 1 1 d .
H15 H 0.7352 0.4799 0.5949 0.027 Uiso 1 1 calc R
C20 C 0.76112(19) 0.41450(17) 0.47790(12) 0.0233(7) Uani 1 1 d .
C21 C 0.6874(2) 0.4506(2) 0.46288(14) 0.0391(9) Uani 1 1 d .
H21 H 0.6378 0.4432 0.4829 0.047 Uiso 1 1 calc R
C22 C 0.6850(2) 0.4977(2) 0.41863(16) 0.0485(11) Uani 1 1 d .
H22 H 0.6341 0.5226 0.4088 0.058 Uiso 1 1 calc R
C23 C 0.7562(2) 0.5078(2) 0.38935(14) 0.0388(9) Uani 1 1 d .
H23 H 0.7544 0.5387 0.3587 0.047 Uiso 1 1 calc R
C24 C 0.8304(2) 0.47314(19) 0.40441(13) 0.0319(8) Uani 1 1 d .
H24 H 0.8799 0.4808 0.3844 0.038 Uiso 1 1 calc R
C25 C 0.8329(2) 0.42726(18) 0.44853(12) 0.0273(8) Uani 1 1 d .
H25 H 0.8844 0.4042 0.4589 0.033 Uiso 1 1 calc R
C30 C 1.01416(19) 0.35638(19) 0.71667(12) 0.0251(7) Uani 1 1 d .
C31 C 1.0219(2) 0.4356(2) 0.70990(13) 0.0298(8) Uani 1 1 d .
H31 H 0.9776 0.4644 0.6944 0.036 Uiso 1 1 calc R
C32 C 1.0953(2) 0.4729(2) 0.72605(13) 0.0347(9) Uani 1 1 d .
H32 H 1.1006 0.5274 0.7215 0.042 Uiso 1 1 calc R
C33 C 1.1594(2) 0.4324(2) 0.74815(13) 0.0358(9) Uani 1 1 d .
H33 H 1.2097 0.458 0.7582 0.043 Uiso 1 1 calc R
C34 C 1.1506(2) 0.3535(2) 0.75585(14) 0.0372(9) Uani 1 1 d .
H34 H 1.1944 0.3251 0.7722 0.045 Uiso 1 1 calc R
C35 C 1.0792(2) 0.31611(19) 0.74012(12) 0.0282(8) Uani 1 1 d .
H35 H 1.0742 0.2618 0.7453 0.034 Uiso 1 1 calc R
C40 C 0.87116(19) 0.26443(18) 0.74883(12) 0.0232(7) Uani 1 1 d .
C41 C 0.8286(2) 0.19463(18) 0.74723(13) 0.0295(8) Uani 1 1 d .
H41 H 0.8309 0.1636 0.7166 0.035 Uiso 1 1 calc R
C42 C 0.7827(2) 0.1695(2) 0.78960(14) 0.0373(9) Uani 1 1 d .
H42 H 0.7534 0.1216 0.788 0.045 Uiso 1 1 calc R
C43 C 0.7792(2) 0.2138(2) 0.83439(14) 0.0375(9) Uani 1 1 d .
H43 H 0.7482 0.196 0.8637 0.045 Uiso 1 1 calc R
C44 C 0.8206(2) 0.2835(2) 0.83653(14) 0.0382(9) Uani 1 1 d .
H44 H 0.8175 0.3144 0.8671 0.046 Uiso 1 1 calc R
C45 C 0.8672(2) 0.3092(2) 0.79396(13) 0.0316(8) Uani 1 1 d .
H45 H 0.8963 0.3573 0.7957 0.038 Uiso 1 1 calc R
C51 C 0.79081(19) 0.15810(18) 0.55202(12) 0.0250(7) Uani 1 1 d .
H51A H 0.8336 0.1595 0.524 0.03 Uiso 1 1 calc R
H51B H 0.7829 0.1036 0.5631 0.03 Uiso 1 1 calc R
C52 C 0.72244(19) 0.25932(17) 0.50027(12) 0.0244(7) Uani 1 1 d .
H52A H 0.6676 0.2716 0.4841 0.029 Uiso 1 1 calc R
H52B H 0.7619 0.246 0.4718 0.029 Uiso 1 1 calc R
C53 C 0.6605(2) 0.13079(19) 0.50784(15) 0.0384(9) Uani 1 1 d .
H53A H 0.652 0.0871 0.5317 0.058 Uiso 1 1 calc R
H53B H 0.6893 0.1126 0.4764 0.058 Uiso 1 1 calc R
H53C H 0.6058 0.1528 0.4982 0.058 Uiso 1 1 calc R
N1 N 0.71184(16) 0.19073(14) 0.53364(10) 0.0237(6) Uani 1 1 d .
O1 O 0.95541(15) 0.26117(15) 0.48162(10) 0.0419(7) Uani 1 1 d .
O2 O 0.97192(16) 0.47152(15) 0.56081(10) 0.0436(7) Uani 1 1 d .
O3 O 1.02509(16) 0.10799(15) 0.70594(10) 0.0457(7) Uani 1 1 d .
O4 O 1.11274(15) 0.30898(15) 0.60750(10) 0.0441(7) Uani 1 1 d .
O5 O 0.99468(16) 0.10319(16) 0.54434(10) 0.0484(7) Uani 1 1 d .
P1 P 0.76171(5) 0.34761(5) 0.53358(3) 0.01993(19) Uani 1 1 d .
P2 P 0.92444(5) 0.30186(5) 0.69079(3) 0.02141(19) Uani 1 1 d .
S1 S 0.82372(5) 0.21806(4) 0.60714(3) 0.02217(18) Uani 1 1 d .
S2 S 0.84217(5) 0.37696(5) 0.65688(3) 0.02354(19) Uani 1 1 d .
Fe1 Fe 0.88118(3) 0.32610(3) 0.574809(17) 0.02046(12) Uani 1 1 d .
Fe2 Fe 0.96192(3) 0.21667(3) 0.627778(17) 0.02299(12) Uani 1 1 d .
C60 C 0.6185(2) 0.1677(2) 0.65428(17) 0.0497(11) Uani 1 1 d .
H60A H 0.6408 0.1882 0.621 0.06 Uiso 1 1 calc R
H60B H 0.6331 0.2049 0.6822 0.06 Uiso 1 1 calc R
Cl1 Cl 0.66577(7) 0.07850(6) 0.66759(5) 0.0562(3) Uani 1 1 d .
Cl2 Cl 0.50919(7) 0.15991(7) 0.64995(5) 0.0664(3) Uani 1 1 d .

loop_
_atom_site_aniso_label
_atom_site_aniso_U_11
_atom_site_aniso_U_22
_atom_site_aniso_U_33
_atom_site_aniso_U_23
_atom_site_aniso_U_13
_atom_site_aniso_U_12
C1 0.0201(16) 0.0289(19) 0.030(2) 0.0060(16) 0.0011(15) 0.0018(15)
C2 0.0287(19) 0.031(2) 0.0256(19) 0.0002(16) 0.0002(15) -0.0001(16)
C3 0.0288(19) 0.0297(19) 0.030(2) -0.0016(17) 0.0010(16) 0.0027(16)
C4 0.030(2) 0.041(2) 0.0232(19) 0.0025(16) 0.0037(15) 0.0069(17)
C5 0.0263(19) 0.036(2) 0.034(2) 0.0079(18) 0.0036(16) 0.0104(16)
C10 0.0202(16) 0.0188(16) 0.0204(16) 0.0025(14) -0.0024(13) 0.0037(14)
C11 0.0238(18) 0.0243(18) 0.0285(19) -0.0047(15) -0.0010(15) -0.0020(14)
C12 0.0195(17) 0.038(2) 0.037(2) 0.0003(17) 0.0044(15) -0.0042(16)
C13 0.0246(19) 0.040(2) 0.031(2) -0.0022(17) 0.0090(15) 0.0082(16)
C14 0.034(2) 0.0242(18) 0.033(2) -0.0074(16) -0.0053(17) 0.0076(16)
C15 0.0189(16) 0.0230(17) 0.0247(17) 0.0012(14) -0.0006(14) -0.0019(14)
C20 0.0259(18) 0.0239(17) 0.0201(17) 0.0010(14) -0.0046(14) -0.0034(15)
C21 0.026(2) 0.052(2) 0.039(2) 0.0183(19) -0.0040(16) -0.0050(18)
C22 0.030(2) 0.062(3) 0.054(3) 0.031(2) -0.0102(19) 0.0045(19)
C23 0.049(2) 0.041(2) 0.027(2) 0.0137(17) -0.0039(18) -0.0037(19)
C24 0.038(2) 0.036(2) 0.0215(18) 0.0049(16) 0.0058(16) -0.0008(17)
C25 0.0267(18) 0.0307(19) 0.0246(18) 0.0021(15) 0.0006(15) 0.0028(16)
C30 0.0233(18) 0.0292(19) 0.0230(18) 0.0002(15) 0.0013(14) -0.0040(15)
C31 0.0289(19) 0.033(2) 0.0278(19) -0.0005(16) -0.0009(15) -0.0023(16)
C32 0.041(2) 0.033(2) 0.030(2) -0.0005(17) 0.0020(17) -0.0104(18)
C33 0.025(2) 0.055(2) 0.027(2) -0.0072(18) -0.0024(16) -0.0100(18)
C34 0.0242(19) 0.053(2) 0.034(2) -0.0016(19) -0.0072(16) 0.0087(18)
C35 0.0242(18) 0.0305(18) 0.030(2) 0.0023(15) -0.0072(15) 0.0002(16)
C40 0.0186(16) 0.0289(18) 0.0222(17) 0.0033(15) -0.0026(13) 0.0077(14)
C41 0.0346(19) 0.0286(19) 0.0254(18) 0.0015(15) 0.0038(15) 0.0017(16)
C42 0.045(2) 0.027(2) 0.040(2) 0.0111(17) 0.0068(18) 0.0004(17)
C43 0.036(2) 0.048(2) 0.028(2) 0.0134(18) 0.0095(16) 0.0068(19)
C44 0.039(2) 0.048(2) 0.028(2) -0.0057(18) 0.0034(17) 0.0071(19)
C45 0.0274(19) 0.040(2) 0.0269(19) 0.0018(16) -0.0011(15) 0.0016(16)
C51 0.0264(17) 0.0208(17) 0.0278(18) 0.0001(14) -0.0030(14) 0.0003(14)
C52 0.0247(18) 0.0242(18) 0.0242(18) -0.0023(14) -0.0017(14) 0.0008(14)
C53 0.040(2) 0.027(2) 0.048(2) -0.0040(17) -0.0124(19) -0.0074(17)
N1 0.0246(14) 0.0187(14) 0.0276(15) -0.0007(12) -0.0041(12) -0.0023(11)
O1 0.0453(16) 0.0494(16) 0.0310(15) 0.0029(13) 0.0139(12) 0.0147(13)
O2 0.0425(16) 0.0408(16) 0.0476(17) 0.0045(13) -0.0006(13) -0.0154(14)
O3 0.0546(17) 0.0411(16) 0.0415(16) 0.0125(13) -0.0141(13) 0.0120(14)
O4 0.0285(14) 0.0628(18) 0.0409(16) 0.0059(14) 0.0064(12) -0.0096(13)
O5 0.0520(18) 0.0504(17) 0.0430(17) -0.0134(14) 0.0069(14) 0.0186(14)
P1 0.0185(4) 0.0216(4) 0.0197(4) 0.0009(4) -0.0011(3) -0.0002(3)
P2 0.0179(4) 0.0261(5) 0.0203(4) 0.0020(4) -0.0011(3) 0.0015(4)
S1 0.0222(4) 0.0229(4) 0.0214(4) 0.0016(3) -0.0015(3) -0.0003(3)
S2 0.0235(4) 0.0259(4) 0.0213(4) 0.0000(3) -0.0023(3) 0.0056(4)
Fe1 0.0178(2) 0.0239(2) 0.0197(2) 0.0021(2) -0.00026(19) 0.0010(2)
Fe2 0.0212(2) 0.0256(3) 0.0222(3) 0.0014(2) -0.0001(2) 0.0047(2)
C60 0.049(2) 0.036(2) 0.064(3) -0.003(2) 0.017(2) 0.005(2)
Cl1 0.0518(6) 0.0433(6) 0.0735(8) 0.0104(5) 0.0075(6) 0.0041(5)
Cl2 0.0417(6) 0.0643(8) 0.0932(9) 0.0123(7) 0.0076(6) 0.0027(6)

loop_
_atom_type_symbol
_atom_type_description
_atom_type_scat_dispersion_real
_atom_type_scat_dispersion_imag
_atom_type_scat_source
C C 0.0033 0.0016 'International Tables Vol C Tables 4.2.6.8 and 6.1.1.4'
H H 0 0 'International Tables Vol C Tables 4.2.6.8 and 6.1.1.4'
N N 0.0061 0.0033 'International Tables Vol C Tables 4.2.6.8 and 6.1.1.4'
O O 0.0106 0.006 'International Tables Vol C Tables 4.2.6.8 and 6.1.1.4'
P P 0.1023 0.0942 'International Tables Vol C Tables 4.2.6.8 and 6.1.1.4'
S S 0.1246 0.1234 'International Tables Vol C Tables 4.2.6.8 and 6.1.1.4'
Fe Fe 0.3463 0.8444 'International Tables Vol C Tables 4.2.6.8 and 6.1.1.4'
Cl Cl 0.1484 0.1585 'International Tables Vol C Tables 4.2.6.8 and 6.1.1.4'

loop_
_exptl_crystal_face_index_h
_exptl_crystal_face_index_k
_exptl_crystal_face_index_l
_exptl_crystal_face_perp_dist
1 0 2 0.05
1 -3 3 0.12
0 -1 0 0.14
0 1 0 0.11
-1 -1 -1 0.08
-1 0 -2 0.06
-1 -1 3 0.07
-1 0 2 0.065
0 2 -1 0.1
-1 0 0 0.09
-1 -1 0 0.09
1 0 -2 0.055
1 1 0 0.12

loop_
_geom_angle_atom_site_label_1
_geom_angle_atom_site_label_2
_geom_angle_atom_site_label_3
_geom_angle
O1 C1 Fe1 177.7(3)
O2 C2 Fe1 179.3(3)
O3 C3 Fe2 175.2(3)
O4 C4 Fe2 177.1(3)
O5 C5 Fe2 177.4(3)
C15 C10 C11 118.8(3)
C15 C10 P1 117.4(2)
C11 C10 P1 123.8(2)
C12 C11 C10 119.8(3)
C12 C11 H11 120.1
C10 C11 H11 120.1
C13 C12 C11 121.0(3)
C13 C12 H12 119.5
C11 C12 H12 119.5
C12 C13 C14 119.8(3)
C12 C13 H13 120.1
C14 C13 H13 120.1
C13 C14 C15 120.3(3)
C13 C14 H14 119.9
C15 C14 H14 119.9
C14 C15 C10 120.3(3)
C14 C15 H15 119.8
C10 C15 H15 119.8
C21 C20 C25 118.5(3)
C21 C20 P1 120.2(2)
C25 C20 P1 121.2(2)
C20 C21 C22 120.8(3)
C20 C21 H21 119.6
C22 C21 H21 119.6
C23 C22 C21 119.8(3)
C23 C22 H22 120.1
C21 C22 H22 120.1
C22 C23 C24 119.9(3)
C22 C23 H23 120
C24 C23 H23 120
C23 C24 C25 120.2(3)
C23 C24 H24 119.9
C25 C24 H24 119.9
C24 C25 C20 120.8(3)
C24 C25 H25 119.6
C20 C25 H25 119.6
C31 C30 C35 118.9(3)
C31 C30 P2 122.0(3)
C35 C30 P2 118.9(3)
C30 C31 C32 119.5(3)
C30 C31 H31 120.2
C32 C31 H31 120.2
C33 C32 C31 120.9(3)
C33 C32 H32 119.5
C31 C32 H32 119.5
C32 C33 C34 119.3(3)
C32 C33 H33 120.3
C34 C33 H33 120.3
C35 C34 C33 120.4(3)
C35 C34 H34 119.8
C33 C34 H34 119.8
C34 C35 C30 120.9(3)
C34 C35 H35 119.6
C30 C35 H35 119.6
C41 C40 C45 119.0(3)
C41 C40 P2 120.7(2)
C45 C40 P2 120.1(3)
C42 C41 C40 120.6(3)
C42 C41 H41 119.7
C40 C41 H41 119.7
C41 C42 C43 120.2(3)
C41 C42 H42 119.9
C43 C42 H42 119.9
C44 C43 C42 119.9(3)
C44 C43 H43 120
C42 C43 H43 120
C43 C44 C45 120.2(3)
C43 C44 H44 119.9
C45 C44 H44 119.9
C44 C45 C40 120.0(3)
C44 C45 H45 120
C40 C45 H45 120
N1 C51 S1 106.2(2)
N1 C51 H51A 110.5
S1 C51 H51A 110.5
N1 C51 H51B 110.5
S1 C51 H51B 110.5
H51A C51 H51B 108.7
N1 C52 P1 115.5(2)
N1 C52 H52A 108.4
P1 C52 H52A 108.4
N1 C52 H52B 108.4
P1 C52 H52B 108.4
H52A C52 H52B 107.5
N1 C53 H53A 109.5
N1 C53 H53B 109.5
H53A C53 H53B 109.5
N1 C53 H53C 109.5
H53A C53 H53C 109.5
H53B C53 H53C 109.5
C51 N1 C52 113.6(2)
C51 N1 C53 110.7(2)
C52 N1 C53 111.5(2)
C10 P1 C20 102.99(14)
C10 P1 C52 105.24(14)
C20 P1 C52 98.93(14)
C10 P1 Fe1 116.65(10)
C20 P1 Fe1 118.87(10)
C52 P1 Fe1 111.92(10)
C40 P2 C30 104.29(15)
C40 P2 S2 105.88(10)
C30 P2 S2 109.23(11)
C40 P2 Fe2 118.30(11)
C30 P2 Fe2 112.69(11)
S2 P2 Fe2 106.06(4)
C51 S1 Fe1 107.54(11)
C51 S1 Fe2 116.97(11)
Fe1 S1 Fe2 72.41(3)
P2 S2 Fe1 88.62(4)
C1 Fe1 C2 92.20(15)
C1 Fe1 P1 91.48(11)
C2 Fe1 P1 103.09(11)
C1 Fe1 S1 97.85(11)
C2 Fe1 S1 164.85(11)
P1 Fe1 S1 88.02(3)
C1 Fe1 S2 170.56(11)
C2 Fe1 S2 85.65(11)
P1 Fe1 S2 97.95(3)
S1 Fe1 S2 82.59(3)
C1 Fe1 Fe2 86.38(10)
C2 Fe1 Fe2 115.53(11)
P1 Fe1 Fe2 141.37(3)
S1 Fe1 Fe2 54.28(2)
S2 Fe1 Fe2 86.26(2)
C4 Fe2 C3 103.65(15)
C4 Fe2 C5 94.70(16)
C3 Fe2 C5 91.93(15)
C4 Fe2 S1 137.51(11)
C3 Fe2 S1 118.29(11)
C5 Fe2 S1 90.61(11)
C4 Fe2 P2 88.93(11)
C3 Fe2 P2 90.40(11)
C5 Fe2 P2 175.11(11)
S1 Fe2 P2 84.50(3)
C4 Fe2 Fe1 84.29(11)
C3 Fe2 Fe1 165.20(11)
C5 Fe2 Fe1 99.94(11)
S1 Fe2 Fe1 53.31(2)
P2 Fe2 Fe1 77.12(3)
Cl1 C60 Cl2 111.9(2)
Cl1 C60 H60A 109.2
Cl2 C60 H60A 109.2
Cl1 C60 H60B 109.2
Cl2 C60 H60B 109.2
H60A C60 H60B 107.9

loop_
_geom_bond_atom_site_label_1
_geom_bond_atom_site_label_2
_geom_bond_distance
C1 O1 1.146(4)
C1 Fe1 1.748(4)
C2 O2 1.129(4)
C2 Fe1 1.786(4)
C3 O3 1.142(4)
C3 Fe2 1.784(4)
C4 O4 1.144(4)
C4 Fe2 1.783(4)
C5 O5 1.151(4)
C5 Fe2 1.797(4)
C10 C15 1.385(4)
C10 C11 1.399(4)
C10 P1 1.812(3)
C11 C12 1.384(4)
C11 H11 0.95
C12 C13 1.358(5)
C12 H12 0.95
C13 C14 1.382(5)
C13 H13 0.95
C14 C15 1.382(4)
C14 H14 0.95
C15 H15 0.95
C20 C21 1.383(4)
C20 C25 1.386(4)
C20 P1 1.836(3)
C21 C22 1.396(5)
C21 H21 0.95
C22 C23 1.371(5)
C22 H22 0.95
C23 C24 1.379(5)
C23 H23 0.95
C24 C25 1.382(4)
C24 H24 0.95
C25 H25 0.95
C30 C31 1.382(5)
C30 C35 1.384(4)
C30 P2 1.834(3)
C31 C32 1.397(4)
C31 H31 0.95
C32 C33 1.361(5)
C32 H32 0.95
C33 C34 1.381(5)
C33 H33 0.95
C34 C35 1.368(5)
C34 H34 0.95
C35 H35 0.95
C40 C41 1.382(4)
C40 C45 1.393(4)
C40 P2 1.831(3)
C41 C42 1.379(5)
C41 H41 0.95
C42 C43 1.381(5)
C42 H42 0.95
C43 C44 1.371(5)
C43 H43 0.95
C44 C45 1.393(5)
C44 H44 0.95
C45 H45 0.95
C51 N1 1.456(4)
C51 S1 1.828(3)
C51 H51A 0.99
C51 H51B 0.99
C52 N1 1.470(4)
C52 P1 1.854(3)
C52 H52A 0.99
C52 H52B 0.99
C53 N1 1.475(4)
C53 H53A 0.98
C53 H53B 0.98
C53 H53C 0.98
P1 Fe1 2.2074(9)
P2 S2 2.0368(11)
P2 Fe2 2.2644(9)
S1 Fe1 2.2349(9)
S1 Fe2 2.2629(9)
S2 Fe1 2.3640(9)
Fe1 Fe2 2.6569(6)
C60 Cl1 1.745(4)
C60 Cl2 1.749(4)
C60 H60A 0.99
C60 H60B 0.99
